data_7250175
loop_
_publ_author_name
'Ravi, Sasikala'
'Priyadharsan, R. Rameshbabu'
'Karthikeyan, Subramanian'
'Pannipara, Mehboobali'
'Al-Sehemi, Abdullah G.'
'Moon, Dohyun'
'Anthony, Savarimuthu Philip'

_publ_section_title
;
 Synthesis of dual-state emissive twisted donor--acceptor fluorophores:
 tunable fluorescence and self-reversible mechanofluorochromism
;
_journal_issue 17
_journal_name_full CrystEngComm
_journal_page_first 2759
_journal_page_last 2766
_journal_paper_doi 10.1039/D4CE01317D
_journal_volume 27
_journal_year 2025
_chemical_formula_moiety 'C32 H24 N4 O4'
_chemical_formula_sum 'C32 H24 N4 O4'
_chemical_formula_weight 528.55
_chemical_name_systematic
2-(2-((1,3-dimethyl-2,4,6-trioxotetrahydropyrimidin-5(2H)-ylidene)methyl)-5-(diphenylamino)phenoxy)benzonitrile
_space_group_crystal_system triclinic
_space_group_IT_number 2
_space_group_name_Hall '-P 1'
_space_group_name_H-M_alt 'P -1'
_atom_sites_solution_hydrogens geom
_audit_creation_method SHELXL-2019/3
_audit_update_record
;
2024-12-19 deposited with the CCDC.	2025-03-25 downloaded from the CCDC.
;
_cell_angle_alpha 87.90(3)
_cell_angle_beta 89.11(3)
_cell_angle_gamma 78.07(3)
_cell_formula_units_Z 2
_cell_length_a 7.6840(15)
_cell_length_b 8.6090(17)
_cell_length_c 19.253(4)
_cell_measurement_reflns_used 71513
_cell_measurement_temperature 220(2)
_cell_measurement_theta_max 30.000
_cell_measurement_theta_min 0.361
_cell_volume 1245.2(5)
_computing_cell_refinement '<i>HKL3000sm</i>(Otwinowski & Minor, 1997)'
_computing_data_collection '<i>PAL BL2D-SMDC Program</i>(Shin et.al, 2016)'
_computing_data_reduction '<i>HKL3000sm</i>(Otwinowski & Minor, 1997)'
_computing_molecular_graphics '<i>DIAMOND 4</i>(Putx&Brandenburg, 2014)'
_computing_publication_material '<i>publCIF</i>(Westrip, 2010)'
_computing_structure_refinement '<i>SHELXL-2018</i>(Sheldrick, 2018)'
_computing_structure_solution '<i>SHELXT-2018</i>(Sheldrick, 2018)'
_diffrn_ambient_temperature 220(2)
_diffrn_measured_fraction_theta_full 0.989
_diffrn_measured_fraction_theta_max 0.982
_diffrn_measurement_device_type 'Rayonix SX165 CCD area detector'
_diffrn_measurement_method 'omega scan'
_diffrn_radiation_type synchrotron
_diffrn_radiation_wavelength 0.630
_diffrn_reflns_av_R_equivalents 0.0309
_diffrn_reflns_av_unetI/netI 0.0417
_diffrn_reflns_Laue_measured_fraction_full 0.989
_diffrn_reflns_Laue_measured_fraction_max 0.982
_diffrn_reflns_limit_h_max 10
_diffrn_reflns_limit_h_min -10
_diffrn_reflns_limit_k_max 11
_diffrn_reflns_limit_k_min -11
_diffrn_reflns_limit_l_max 26
_diffrn_reflns_limit_l_min -26
_diffrn_reflns_number 13769
_diffrn_reflns_point_group_measured_fraction_full 0.989
_diffrn_reflns_point_group_measured_fraction_max 0.982
_diffrn_reflns_theta_full 22.210
_diffrn_reflns_theta_max 25.999
_diffrn_reflns_theta_min 1.876
_diffrn_source 'PLSII 2D bending magnet'
_exptl_absorpt_coefficient_mu 0.074
_exptl_absorpt_correction_T_max 1.000
_exptl_absorpt_correction_T_min 0.830
_exptl_absorpt_correction_type empirical
_exptl_absorpt_process_details '<i>HKL3000sm Scalepack</i>(Otwinowski et.al,2003)'
_exptl_crystal_colour orange
_exptl_crystal_density_diffrn 1.410
_exptl_crystal_description block
_exptl_crystal_F_000 552
_exptl_crystal_size_max 0.049
_exptl_crystal_size_mid 0.042
_exptl_crystal_size_min 0.039
_refine_diff_density_max 0.491
_refine_diff_density_min -0.412
_refine_diff_density_rms 0.109
_refine_ls_extinction_coef 0.259(19)
_refine_ls_extinction_expression Fc^*^=kFc[1+0.001xFc^2^\l^3^/sin(2\q)]^-1/4^
_refine_ls_extinction_method 'SHELXL-2019/2 (Sheldrick 2019)'
_refine_ls_goodness_of_fit_ref 1.104
_refine_ls_hydrogen_treatment constr
_refine_ls_matrix_type full
_refine_ls_number_parameters 364
_refine_ls_number_reflns 6899
_refine_ls_number_restraints 0
_refine_ls_restrained_S_all 1.104
_refine_ls_R_factor_all 0.1113
_refine_ls_R_factor_gt 0.1020
_refine_ls_shift/su_max 0.000
_refine_ls_shift/su_mean 0.000
_refine_ls_structure_factor_coef Fsqd
_refine_ls_weighting_details 'w=1/[\s^2^(Fo^2^)+(0.1049P)^2^+4.7719P] where P=(Fo^2^+2Fc^2^)/3'
_refine_ls_weighting_scheme calc
_refine_ls_wR_factor_gt 0.3100
_refine_ls_wR_factor_ref 0.3147
_reflns_Friedel_coverage 0.000
_reflns_number_gt 5810
_reflns_number_total 6899
_reflns_threshold_expression 'I > 2\s(I)'
_cod_data_source_file d4ce01317d2.cif
_cod_data_source_block SPA946
_cod_depositor_comments 'Adding full bibliography for 7250174--7250178.cif.'
_cod_original_cell_volume 1245.2(4)
_cod_database_code 7250175
_shelx_shelxl_version_number 2019/3
_shelx_space_group_comment
;
The symmetry employed for this shelxl refinement is uniquely defined
by the following loop, which should always be used as a source of
symmetry information in preference to the above space-group names.
They are only intended as comments.
;
_shelx_estimated_absorpt_t_min 0.996
_shelx_estimated_absorpt_t_max 0.997

loop_
_space_group_symop_operation_xyz
'x, y, z'
'-x, -y, -z'

loop_
_atom_site_label
_atom_site_type_symbol
_atom_site_fract_x
_atom_site_fract_y
_atom_site_fract_z
_atom_site_U_iso_or_equiv
_atom_site_adp_type
_atom_site_occupancy
_atom_site_site_symmetry_order
_atom_site_calc_flag
_atom_site_refinement_flags_posn
_atom_site_refinement_flags_adp
_atom_site_refinement_flags_occupancy
_atom_site_disorder_assembly
_atom_site_disorder_group
O1 O 0.6297(4) 0.6136(3) 0.64485(13) 0.0316(6) Uani 1 1 d . . . . .
O2 O 0.4226(4) 0.7093(5) 0.88497(17) 0.0494(9) Uani 1 1 d . . . . .
O3 O 0.0294(4) 0.7163(4) 0.69899(15) 0.0413(7) Uani 1 1 d . . . . .
O4 O -0.1565(5) 0.9342(5) 0.90309(19) 0.0562(10) Uani 1 1 d . . . . .
N1 N 1.0705(4) 0.2610(4) 0.78244(16) 0.0340(7) Uani 1 1 d . . . . .
N2 N 0.7763(5) 0.9334(5) 0.5620(2) 0.0433(9) Uani 1 1 d . . . . .
N3 N -0.0653(5) 0.8255(4) 0.80097(18) 0.0363(8) Uani 1 1 d . . . . .
N4 N 0.1271(5) 0.7992(5) 0.89716(17) 0.0381(8) Uani 1 1 d . . . . .
C1 C 1.1615(5) 0.1823(5) 0.72460(18) 0.0291(7) Uani 1 1 d . . . . .
C2 C 1.3387(5) 0.1855(5) 0.7112(2) 0.0331(8) Uani 1 1 d . . . . .
H2 H 1.398014 0.246029 0.738661 0.040 Uiso 1 1 calc R U . . .
C3 C 1.4282(5) 0.0992(5) 0.6573(2) 0.0356(8) Uani 1 1 d . . . . .
H3 H 1.549650 0.097489 0.649570 0.043 Uiso 1 1 calc R U . . .
C4 C 1.3399(6) 0.0163(5) 0.6150(2) 0.0370(9) Uani 1 1 d . . . . .
H4 H 1.400487 -0.041121 0.578238 0.044 Uiso 1 1 calc R U . . .
C5 C 1.1623(6) 0.0175(5) 0.6268(2) 0.0366(9) Uani 1 1 d . . . . .
H5 H 1.101061 -0.036640 0.597181 0.044 Uiso 1 1 calc R U . . .
C6 C 1.0741(5) 0.0977(5) 0.6820(2) 0.0331(8) Uani 1 1 d . . . . .
H6 H 0.953999 0.095022 0.690646 0.040 Uiso 1 1 calc R U . . .
C7 C 1.1602(5) 0.2613(5) 0.84593(19) 0.0320(8) Uani 1 1 d . . . . .
C8 C 1.1175(5) 0.3887(5) 0.8892(2) 0.0340(8) Uani 1 1 d . . . . .
H8 H 1.026673 0.476069 0.876976 0.041 Uiso 1 1 calc R U . . .
C9 C 1.2095(7) 0.3869(7) 0.9508(2) 0.0445(11) Uani 1 1 d . . . . .
H9 H 1.177610 0.472171 0.980691 0.053 Uiso 1 1 calc R U . . .
C10 C 1.3462(7) 0.2627(7) 0.9688(2) 0.0509(13) Uani 1 1 d . . . . .
H10 H 1.408566 0.263667 1.010360 0.061 Uiso 1 1 calc R U . . .
C11 C 1.3906(7) 0.1374(7) 0.9255(3) 0.0508(12) Uani 1 1 d . . . . .
H11 H 1.484705 0.052364 0.937206 0.061 Uiso 1 1 calc R U . . .
C12 C 1.2985(6) 0.1352(6) 0.8652(2) 0.0410(10) Uani 1 1 d . . . . .
H12 H 1.328850 0.047632 0.836386 0.049 Uiso 1 1 calc R U . . .
C13 C 0.8964(5) 0.3468(5) 0.77380(18) 0.0290(7) Uani 1 1 d . . . . .
C14 C 0.8483(5) 0.4341(4) 0.71231(18) 0.0282(7) Uani 1 1 d . . . . .
H14 H 0.932365 0.434420 0.676358 0.034 Uiso 1 1 calc R U . . .
C15 C 0.6772(5) 0.5197(4) 0.70426(17) 0.0258(7) Uani 1 1 d . . . . .
C16 C 0.5496(5) 0.5292(4) 0.75715(17) 0.0265(7) Uani 1 1 d . . . . .
C17 C 0.6005(5) 0.4368(5) 0.81821(18) 0.0326(8) Uani 1 1 d . . . . .
H17 H 0.517365 0.437472 0.854585 0.039 Uiso 1 1 calc R U . . .
C18 C 0.7685(5) 0.3458(5) 0.82585(19) 0.0341(8) Uani 1 1 d . . . . .
H18 H 0.797605 0.282296 0.866455 0.041 Uiso 1 1 calc R U . . .
C19 C 0.6910(5) 0.5506(4) 0.58187(17) 0.0264(7) Uani 1 1 d . . . . .
C20 C 0.6856(6) 0.3963(5) 0.5661(2) 0.0357(8) Uani 1 1 d . . . . .
H20 H 0.645182 0.328980 0.599390 0.043 Uiso 1 1 calc R U . . .
C21 C 0.7403(6) 0.3416(6) 0.5010(2) 0.0398(9) Uani 1 1 d . . . . .
H21 H 0.740401 0.235829 0.490522 0.048 Uiso 1 1 calc R U . . .
C22 C 0.7944(5) 0.4409(5) 0.45156(19) 0.0351(9) Uani 1 1 d . . . . .
H22 H 0.827995 0.403529 0.407049 0.042 Uiso 1 1 calc R U . . .
C23 C 0.7997(5) 0.5946(5) 0.46679(18) 0.0293(7) Uani 1 1 d . . . . .
H23 H 0.837558 0.662209 0.432961 0.035 Uiso 1 1 calc R U . . .
C24 C 0.7483(4) 0.6498(4) 0.53306(17) 0.0246(7) Uani 1 1 d . . . . .
C25 C 0.7632(5) 0.8065(5) 0.55004(18) 0.0293(7) Uani 1 1 d . . . . .
C26 C 0.3709(5) 0.6172(5) 0.74422(18) 0.0303(8) Uani 1 1 d . . . . .
H26 H 0.337394 0.624182 0.697279 0.036 Uiso 1 1 calc R U . . .
C27 C 0.2444(5) 0.6908(5) 0.78756(18) 0.0287(7) Uani 1 1 d . . . . .
C28 C 0.2771(5) 0.7298(5) 0.8594(2) 0.0348(8) Uani 1 1 d . . . . .
C29 C -0.0385(6) 0.8589(5) 0.8693(2) 0.0383(9) Uani 1 1 d . . . . .
C30 C 0.0637(5) 0.7432(5) 0.75774(19) 0.0310(8) Uani 1 1 d . . . . .
C31 C 0.1530(7) 0.8290(7) 0.9701(2) 0.0493(12) Uani 1 1 d . . . . .
H31A H 0.045518 0.823494 0.996342 0.074 Uiso 1 1 calc R U . . .
H31B H 0.179555 0.933743 0.973880 0.074 Uiso 1 1 calc R U . . .
H31C H 0.251214 0.749555 0.988633 0.074 Uiso 1 1 calc R U . . .
C32 C -0.2449(6) 0.8835(6) 0.7743(3) 0.0450(11) Uani 1 1 d . . . . .
H32A H -0.249070 0.855360 0.726149 0.068 Uiso 1 1 calc R U . . .
H32B H -0.276427 0.998113 0.777535 0.068 Uiso 1 1 calc R U . . .
H32C H -0.328390 0.835623 0.801619 0.068 Uiso 1 1 calc R U . . .

loop_
_atom_site_aniso_label
_atom_site_aniso_U_11
_atom_site_aniso_U_22
_atom_site_aniso_U_33
_atom_site_aniso_U_23
_atom_site_aniso_U_13
_atom_site_aniso_U_12
O1 0.0370(14) 0.0324(13) 0.0180(11) 0.0025(9) 0.0070(10) 0.0087(11)
O2 0.0356(16) 0.072(2) 0.0374(17) -0.0172(15) -0.0066(13) -0.0001(15)
O3 0.0349(15) 0.059(2) 0.0264(14) -0.0065(13) -0.0025(11) -0.0008(14)
O4 0.0449(19) 0.076(3) 0.0427(19) -0.0203(17) 0.0115(15) 0.0022(17)
N1 0.0291(16) 0.0441(19) 0.0228(14) -0.0052(12) -0.0019(11) 0.0069(14)
N2 0.041(2) 0.043(2) 0.045(2) -0.0057(16) 0.0040(16) -0.0048(16)
N3 0.0305(16) 0.0429(19) 0.0316(17) -0.0042(14) 0.0001(13) 0.0021(14)
N4 0.0372(18) 0.049(2) 0.0251(15) -0.0086(14) 0.0041(13) -0.0019(15)
C1 0.0273(16) 0.0314(17) 0.0239(16) -0.0006(13) -0.0008(12) 0.0049(13)
C2 0.0307(18) 0.0357(19) 0.0308(18) -0.0029(14) -0.0026(14) -0.0018(15)
C3 0.0290(18) 0.041(2) 0.0332(19) 0.0006(16) 0.0045(14) -0.0004(16)
C4 0.035(2) 0.039(2) 0.0312(19) -0.0052(15) -0.0004(15) 0.0067(16)
C5 0.036(2) 0.039(2) 0.0337(19) -0.0066(15) -0.0033(15) -0.0031(16)
C6 0.0254(17) 0.037(2) 0.0351(19) -0.0030(15) 0.0004(14) -0.0018(14)
C7 0.0290(17) 0.041(2) 0.0227(16) 0.0018(14) -0.0029(13) 0.0009(15)
C8 0.0334(19) 0.040(2) 0.0264(17) -0.0006(14) -0.0008(14) -0.0032(16)
C9 0.045(2) 0.065(3) 0.0256(19) -0.0084(18) 0.0024(16) -0.015(2)
C10 0.044(2) 0.084(4) 0.0248(19) 0.010(2) -0.0103(17) -0.015(2)
C11 0.043(2) 0.063(3) 0.039(2) 0.017(2) -0.0105(19) 0.004(2)
C12 0.042(2) 0.041(2) 0.035(2) 0.0063(16) -0.0061(17) 0.0022(18)
C13 0.0274(17) 0.0344(18) 0.0215(15) -0.0024(13) 0.0000(12) 0.0022(14)
C14 0.0281(16) 0.0324(17) 0.0201(15) 0.0001(12) 0.0044(12) 0.0021(13)
C15 0.0275(16) 0.0294(16) 0.0169(14) 0.0000(11) 0.0021(11) 0.0023(13)
C16 0.0237(15) 0.0340(18) 0.0200(14) -0.0032(12) 0.0031(12) -0.0015(13)
C17 0.0309(18) 0.044(2) 0.0199(15) 0.0004(14) 0.0059(13) -0.0025(16)
C18 0.0328(19) 0.047(2) 0.0195(15) 0.0051(14) 0.0000(13) -0.0015(16)
C19 0.0236(15) 0.0339(18) 0.0172(14) -0.0009(12) 0.0013(11) 0.0046(13)
C20 0.041(2) 0.0341(19) 0.0308(19) 0.0007(15) 0.0015(15) -0.0060(16)
C21 0.043(2) 0.041(2) 0.034(2) -0.0097(16) -0.0043(16) -0.0029(18)
C22 0.0341(19) 0.044(2) 0.0226(16) -0.0095(15) -0.0027(14) 0.0034(16)
C23 0.0256(16) 0.0391(19) 0.0191(15) 0.0006(13) 0.0016(12) 0.0022(14)
C24 0.0182(14) 0.0315(17) 0.0198(14) -0.0006(12) -0.0008(11) 0.0050(12)
C25 0.0249(16) 0.0357(19) 0.0233(15) 0.0004(13) 0.0022(12) 0.0022(14)
C26 0.0254(16) 0.041(2) 0.0206(15) -0.0011(13) 0.0022(12) 0.0012(14)
C27 0.0242(16) 0.0380(19) 0.0212(15) -0.0005(13) 0.0014(12) -0.0004(14)
C28 0.0333(19) 0.043(2) 0.0262(17) -0.0058(15) 0.0009(14) -0.0025(16)
C29 0.036(2) 0.044(2) 0.0326(19) -0.0062(16) 0.0056(15) -0.0020(17)
C30 0.0294(17) 0.0343(18) 0.0269(17) -0.0014(14) 0.0006(13) -0.0009(14)
C31 0.051(3) 0.072(3) 0.0249(19) -0.013(2) 0.0057(17) -0.011(2)
C32 0.0277(19) 0.056(3) 0.047(2) -0.008(2) -0.0013(17) 0.0046(18)

loop_
_atom_type_symbol
_atom_type_description
_atom_type_scat_dispersion_real
_atom_type_scat_dispersion_imag
_atom_type_scat_source
C C 0.0021 0.0012 'International Tables Vol C Tables 4.2.6.8 and 6.1.1.4'
H H 0.0000 0.0000 'International Tables Vol C Tables 4.2.6.8 and 6.1.1.4'
N N 0.0044 0.0025 'International Tables Vol C Tables 4.2.6.8 and 6.1.1.4'
O O 0.0080 0.0047 'International Tables Vol C Tables 4.2.6.8 and 6.1.1.4'

loop_
_geom_angle_atom_site_label_1
_geom_angle_atom_site_label_2
_geom_angle_atom_site_label_3
_geom_angle
_geom_angle_site_symmetry_1
_geom_angle_site_symmetry_3
_geom_angle_publ_flag
C19 O1 C15 117.4(3) . . ?
C13 N1 C7 120.9(3) . . ?
C13 N1 C1 118.9(3) . . ?
C7 N1 C1 120.0(3) . . ?
C30 N3 C29 124.8(4) . . ?
C30 N3 C32 119.2(3) . . ?
C29 N3 C32 116.0(4) . . ?
C29 N4 C28 125.1(3) . . ?
C29 N4 C31 117.4(4) . . ?
C28 N4 C31 117.0(4) . . ?
C6 C1 C2 119.3(3) . . ?
C6 C1 N1 119.8(3) . . ?
C2 C1 N1 120.8(4) . . ?
C1 C2 C3 119.9(4) . . ?
C1 C2 H2 120.1 . . ?
C3 C2 H2 120.1 . . ?
C4 C3 C2 120.3(4) . . ?
C4 C3 H3 119.9 . . ?
C2 C3 H3 119.9 . . ?
C3 C4 C5 119.8(4) . . ?
C3 C4 H4 120.1 . . ?
C5 C4 H4 120.1 . . ?
C4 C5 C6 120.3(4) . . ?
C4 C5 H5 119.8 . . ?
C6 C5 H5 119.8 . . ?
C5 C6 C1 120.3(4) . . ?
C5 C6 H6 119.8 . . ?
C1 C6 H6 119.8 . . ?
C8 C7 C12 118.5(4) . . ?
C8 C7 N1 120.9(3) . . ?
C12 C7 N1 120.6(4) . . ?
C7 C8 C9 119.7(4) . . ?
C7 C8 H8 120.2 . . ?
C9 C8 H8 120.2 . . ?
C10 C9 C8 121.2(5) . . ?
C10 C9 H9 119.4 . . ?
C8 C9 H9 119.4 . . ?
C11 C10 C9 119.2(4) . . ?
C11 C10 H10 120.4 . . ?
C9 C10 H10 120.4 . . ?
C10 C11 C12 120.4(4) . . ?
C10 C11 H11 119.8 . . ?
C12 C11 H11 119.8 . . ?
C11 C12 C7 120.9(5) . . ?
C11 C12 H12 119.5 . . ?
C7 C12 H12 119.5 . . ?
C14 C13 C18 119.0(3) . . ?
C14 C13 N1 120.0(3) . . ?
C18 C13 N1 121.0(3) . . ?
C15 C14 C13 119.8(3) . . ?
C15 C14 H14 120.1 . . ?
C13 C14 H14 120.1 . . ?
C14 C15 O1 120.5(3) . . ?
C14 C15 C16 122.4(3) . . ?
O1 C15 C16 116.8(3) . . ?
C15 C16 C17 116.5(3) . . ?
C15 C16 C26 119.3(3) . . ?
C17 C16 C26 123.8(3) . . ?
C18 C17 C16 121.6(3) . . ?
C18 C17 H17 119.2 . . ?
C16 C17 H17 119.2 . . ?
C17 C18 C13 120.4(3) . . ?
C17 C18 H18 119.8 . . ?
C13 C18 H18 119.8 . . ?
C24 C19 C20 120.4(3) . . ?
C24 C19 O1 117.7(3) . . ?
C20 C19 O1 121.8(3) . . ?
C19 C20 C21 119.5(4) . . ?
C19 C20 H20 120.3 . . ?
C21 C20 H20 120.3 . . ?
C22 C21 C20 120.5(4) . . ?
C22 C21 H21 119.8 . . ?
C20 C21 H21 119.8 . . ?
C21 C22 C23 120.4(4) . . ?
C21 C22 H22 119.8 . . ?
C23 C22 H22 119.8 . . ?
C22 C23 C24 119.5(4) . . ?
C22 C23 H23 120.3 . . ?
C24 C23 H23 120.3 . . ?
C19 C24 C23 119.8(3) . . ?
C19 C24 C25 120.7(3) . . ?
C23 C24 C25 119.4(3) . . ?
N2 C25 C24 178.3(4) . . ?
C27 C26 C16 131.2(3) . . ?
C27 C26 H26 114.4 . . ?
C16 C26 H26 114.4 . . ?
C26 C27 C28 124.3(3) . . ?
C26 C27 C30 116.0(3) . . ?
C28 C27 C30 119.6(3) . . ?
O2 C28 N4 120.3(4) . . ?
O2 C28 C27 124.1(4) . . ?
N4 C28 C27 115.6(3) . . ?
O4 C29 N4 121.7(4) . . ?
O4 C29 N3 120.8(4) . . ?
N4 C29 N3 117.5(4) . . ?
O3 C30 N3 121.0(4) . . ?
O3 C30 C27 122.6(3) . . ?
N3 C30 C27 116.4(3) . . ?
N4 C31 H31A 109.5 . . ?
N4 C31 H31B 109.5 . . ?
H31A C31 H31B 109.5 . . ?
N4 C31 H31C 109.5 . . ?
H31A C31 H31C 109.5 . . ?
H31B C31 H31C 109.5 . . ?
N3 C32 H32A 109.5 . . ?
N3 C32 H32B 109.5 . . ?
H32A C32 H32B 109.5 . . ?
N3 C32 H32C 109.5 . . ?
H32A C32 H32C 109.5 . . ?
H32B C32 H32C 109.5 . . ?

loop_
_geom_bond_atom_site_label_1
_geom_bond_atom_site_label_2
_geom_bond_distance
_geom_bond_site_symmetry_2
_geom_bond_publ_flag
O1 C19 1.383(4) . ?
O1 C15 1.385(4) . ?
O2 C28 1.205(5) . ?
O3 C30 1.207(5) . ?
O4 C29 1.198(5) . ?
N1 C13 1.397(5) . ?
N1 C7 1.413(5) . ?
N1 C1 1.422(5) . ?
N2 C25 1.149(6) . ?
N3 C30 1.380(5) . ?
N3 C29 1.385(5) . ?
N3 C32 1.461(5) . ?
N4 C29 1.379(6) . ?
N4 C28 1.391(5) . ?
N4 C31 1.461(5) . ?
C1 C6 1.385(6) . ?
C1 C2 1.388(6) . ?
C2 C3 1.388(5) . ?
C2 H2 0.9400 . ?
C3 C4 1.375(6) . ?
C3 H3 0.9400 . ?
C4 C5 1.377(6) . ?
C4 H4 0.9400 . ?
C5 C6 1.379(6) . ?
C5 H5 0.9400 . ?
C6 H6 0.9400 . ?
C7 C8 1.384(6) . ?
C7 C12 1.396(6) . ?
C8 C9 1.387(6) . ?
C8 H8 0.9400 . ?
C9 C10 1.373(8) . ?
C9 H9 0.9400 . ?
C10 C11 1.372(8) . ?
C10 H10 0.9400 . ?
C11 C12 1.372(6) . ?
C11 H11 0.9400 . ?
C12 H12 0.9400 . ?
C13 C14 1.391(5) . ?
C13 C18 1.394(5) . ?
C14 C15 1.376(5) . ?
C14 H14 0.9400 . ?
C15 C16 1.396(5) . ?
C16 C17 1.409(5) . ?
C16 C26 1.445(5) . ?
C17 C18 1.371(5) . ?
C17 H17 0.9400 . ?
C18 H18 0.9400 . ?
C19 C24 1.375(5) . ?
C19 C20 1.382(6) . ?
C20 C21 1.384(6) . ?
C20 H20 0.9400 . ?
C21 C22 1.372(7) . ?
C21 H21 0.9400 . ?
C22 C23 1.375(6) . ?
C22 H22 0.9400 . ?
C23 C24 1.400(5) . ?
C23 H23 0.9400 . ?
C24 C25 1.428(5) . ?
C26 C27 1.342(5) . ?
C26 H26 0.9400 . ?
C27 C28 1.472(5) . ?
C27 C30 1.486(5) . ?
C31 H31A 0.9700 . ?
C31 H31B 0.9700 . ?
C31 H31C 0.9700 . ?
C32 H32A 0.9700 . ?
C32 H32B 0.9700 . ?
C32 H32C 0.9700 . ?

loop_
_geom_torsion_atom_site_label_1
_geom_torsion_atom_site_label_2
_geom_torsion_atom_site_label_3
_geom_torsion_atom_site_label_4
_geom_torsion
_geom_torsion_site_symmetry_1
_geom_torsion_site_symmetry_2
_geom_torsion_site_symmetry_3
_geom_torsion_site_symmetry_4
_geom_torsion_publ_flag
C13 N1 C1 C6 -43.7(5) . . . . ?
C7 N1 C1 C6 140.8(4) . . . . ?
C13 N1 C1 C2 138.0(4) . . . . ?
C7 N1 C1 C2 -37.4(6) . . . . ?
C6 C1 C2 C3 -2.6(6) . . . . ?
N1 C1 C2 C3 175.7(4) . . . . ?
C1 C2 C3 C4 2.9(6) . . . . ?
C2 C3 C4 C5 -0.7(6) . . . . ?
C3 C4 C5 C6 -1.9(7) . . . . ?
C4 C5 C6 C1 2.2(6) . . . . ?
C2 C1 C6 C5 0.1(6) . . . . ?
N1 C1 C6 C5 -178.3(4) . . . . ?
C13 N1 C7 C8 -27.3(6) . . . . ?
C1 N1 C7 C8 148.1(4) . . . . ?
C13 N1 C7 C12 155.0(4) . . . . ?
C1 N1 C7 C12 -29.7(6) . . . . ?
C12 C7 C8 C9 -1.3(6) . . . . ?
N1 C7 C8 C9 -179.1(4) . . . . ?
C7 C8 C9 C10 1.9(7) . . . . ?
C8 C9 C10 C11 -0.9(8) . . . . ?
C9 C10 C11 C12 -0.6(8) . . . . ?
C10 C11 C12 C7 1.2(8) . . . . ?
C8 C7 C12 C11 -0.2(7) . . . . ?
N1 C7 C12 C11 177.6(4) . . . . ?
C7 N1 C13 C14 137.4(4) . . . . ?
C1 N1 C13 C14 -38.0(6) . . . . ?
C7 N1 C13 C18 -43.1(6) . . . . ?
C1 N1 C13 C18 141.5(4) . . . . ?
C18 C13 C14 C15 1.2(6) . . . . ?
N1 C13 C14 C15 -179.3(4) . . . . ?
C13 C14 C15 O1 176.7(4) . . . . ?
C13 C14 C15 C16 3.0(6) . . . . ?
C19 O1 C15 C14 43.0(5) . . . . ?
C19 O1 C15 C16 -143.0(3) . . . . ?
C14 C15 C16 C17 -4.4(6) . . . . ?
O1 C15 C16 C17 -178.3(3) . . . . ?
C14 C15 C16 C26 -178.0(4) . . . . ?
O1 C15 C16 C26 8.1(5) . . . . ?
C15 C16 C17 C18 1.7(6) . . . . ?
C26 C16 C17 C18 175.0(4) . . . . ?
C16 C17 C18 C13 2.3(7) . . . . ?
C14 C13 C18 C17 -3.8(6) . . . . ?
N1 C13 C18 C17 176.7(4) . . . . ?
C15 O1 C19 C24 -139.6(3) . . . . ?
C15 O1 C19 C20 44.3(5) . . . . ?
C24 C19 C20 C21 0.7(6) . . . . ?
O1 C19 C20 C21 176.7(4) . . . . ?
C19 C20 C21 C22 -2.0(7) . . . . ?
C20 C21 C22 C23 1.8(6) . . . . ?
C21 C22 C23 C24 -0.4(6) . . . . ?
C20 C19 C24 C23 0.7(5) . . . . ?
O1 C19 C24 C23 -175.5(3) . . . . ?
C20 C19 C24 C25 -176.7(3) . . . . ?
O1 C19 C24 C25 7.2(5) . . . . ?
C22 C23 C24 C19 -0.8(5) . . . . ?
C22 C23 C24 C25 176.6(3) . . . . ?
C15 C16 C26 C27 -153.9(4) . . . . ?
C17 C16 C26 C27 33.0(7) . . . . ?
C16 C26 C27 C28 15.3(7) . . . . ?
C16 C26 C27 C30 -168.5(4) . . . . ?
C29 N4 C28 O2 165.5(5) . . . . ?
C31 N4 C28 O2 -6.4(7) . . . . ?
C29 N4 C28 C27 -12.4(7) . . . . ?
C31 N4 C28 C27 175.7(4) . . . . ?
C26 C27 C28 O2 5.2(7) . . . . ?
C30 C27 C28 O2 -170.7(4) . . . . ?
C26 C27 C28 N4 -177.0(4) . . . . ?
C30 C27 C28 N4 7.1(6) . . . . ?
C28 N4 C29 O4 -170.8(5) . . . . ?
C31 N4 C29 O4 1.0(7) . . . . ?
C28 N4 C29 N3 10.6(7) . . . . ?
C31 N4 C29 N3 -177.5(4) . . . . ?
C30 N3 C29 O4 178.3(5) . . . . ?
C32 N3 C29 O4 -1.6(7) . . . . ?
C30 N3 C29 N4 -3.1(7) . . . . ?
C32 N3 C29 N4 176.9(4) . . . . ?
C29 N3 C30 O3 178.7(4) . . . . ?
C32 N3 C30 O3 -1.3(6) . . . . ?
C29 N3 C30 C27 -1.3(6) . . . . ?
C32 N3 C30 C27 178.6(4) . . . . ?
C26 C27 C30 O3 2.9(6) . . . . ?
C28 C27 C30 O3 179.1(4) . . . . ?
C26 C27 C30 N3 -177.1(4) . . . . ?
C28 C27 C30 N3 -0.8(6) . . . . ?
